data_4341163
loop_
_publ_author_name
'Kanetomo, Takuya'
'Ishida, Takayuki'

_publ_section_title
;
 Strongest Exchange Coupling in Gadolinium(III) and Nitroxide Coordination
 Compounds.
;
_journal_issue 20
_journal_name_full 'Inorganic chemistry'
_journal_page_first 10794
_journal_page_last 10796
_journal_paper_doi 10.1021/ic501496a
_journal_volume 53
_journal_year 2014
_chemical_formula_moiety 'C29 H19 F18 Gd N3 O7'
_chemical_formula_sum 'C29 H19 F18 Gd N3 O7'
_chemical_formula_weight 1020.71
_chemical_melting_point 439
_space_group_IT_number 14
_symmetry_cell_setting monoclinic
_symmetry_Int_Tables_number 14
_symmetry_space_group_name_Hall '-P 2yn'
_symmetry_space_group_name_H-M 'P 1 21/n 1'
_atom_sites_solution_hydrogens geom
_atom_sites_solution_primary direct
_atom_sites_solution_secondary difmap
_cell_angle_alpha 90.0000
_cell_angle_beta 105.427(10)
_cell_angle_gamma 90.0000
_cell_formula_units_Z 4
_cell_length_a 13.467(3)
_cell_length_b 17.045(4)
_cell_length_c 16.692(4)
_cell_measurement_reflns_used 36890
_cell_measurement_temperature 100
_cell_measurement_theta_max 27.54
_cell_measurement_theta_min 3.14
_cell_volume 3693.5(15)
_computing_cell_refinement PROCESS-AUTO
_computing_data_collection PROCESS-AUTO
_computing_data_reduction PROCESS-AUTO
_computing_molecular_graphics 'CrystalStructure 4.0'
_computing_publication_material 'CrystalStructure 4.0 (Rigaku, 2010)'
_computing_structure_refinement 'CRYSTALS (Carruthers, et al., 1999)'
_computing_structure_solution 'Superflip (Palatinus, et al., 2007)'
_diffrn_ambient_temperature 100
_diffrn_detector_area_resol_mean 29.412
_diffrn_measured_fraction_theta_full 0.998
_diffrn_measured_fraction_theta_max 0.998
_diffrn_measurement_device_type 'Rigaku Saturn70'
_diffrn_measurement_method \w
_diffrn_radiation_type 'Mo K\a'
_diffrn_radiation_wavelength 0.71073
_diffrn_reflns_av_R_equivalents 0.100
_diffrn_reflns_limit_h_max 17
_diffrn_reflns_limit_h_min -17
_diffrn_reflns_limit_k_max 21
_diffrn_reflns_limit_k_min -22
_diffrn_reflns_limit_l_max 21
_diffrn_reflns_limit_l_min -21
_diffrn_reflns_number 63238
_diffrn_reflns_theta_full 27.48
_diffrn_reflns_theta_max 27.48
_diffrn_standards_number 0
_exptl_absorpt_coefficient_mu 1.939
_exptl_absorpt_correction_T_max 0.819
_exptl_absorpt_correction_T_min 0.703
_exptl_absorpt_correction_type multi-scan
_exptl_absorpt_process_details 'REQAB (Rigaku, 1998)'
_exptl_crystal_colour orange
_exptl_crystal_density_diffrn 1.835
_exptl_crystal_density_method 'not measured'
_exptl_crystal_description prism
_exptl_crystal_F_000 1984.00
_exptl_crystal_size_max 0.243
_exptl_crystal_size_mid 0.158
_exptl_crystal_size_min 0.103
_refine_diff_density_max 1.590
_refine_diff_density_min -1.550
_refine_ls_extinction_coef 83(13)
_refine_ls_extinction_method 'Larson (1970) Crystallographic Computing eq. 22'
_refine_ls_goodness_of_fit_ref 1.148
_refine_ls_hydrogen_treatment constr
_refine_ls_number_parameters 553
_refine_ls_number_reflns 8458
_refine_ls_R_factor_gt 0.0463
_refine_ls_shift/su_max 0.000
_refine_ls_structure_factor_coef F
_refine_ls_weighting_details 'w = 1/[0.0003Fo^2^ + 1.2000\s(Fo^2^)]'
_refine_ls_weighting_scheme calc
_refine_ls_wR_factor_ref 0.0482
_reflns_number_gt 6013
_reflns_number_total 8458
_reflns_threshold_expression F>2.0\s(F)
_cod_data_source_file ic501496a_si_001.cif
_cod_data_source_block '__[Gd(hfac)3(6bpyNO)]'
_cod_depositor_comments 'Adding full bibliography for 4341163.cif.'
_cod_original_cell_volume 3693.8(14)
_cod_database_code 4341163

loop_
_symmetry_equiv_pos_site_id
_symmetry_equiv_pos_as_xyz
1 +X,+Y,+Z
2 1/2-X,1/2+Y,1/2-Z
3 -X,-Y,-Z
4 1/2+X,1/2-Y,1/2+Z

loop_
_atom_site_label
_atom_site_type_symbol
_atom_site_fract_x
_atom_site_fract_y
_atom_site_fract_z
_atom_site_U_iso_or_equiv
_atom_site_adp_type
_atom_site_occupancy
_atom_site_symmetry_multiplicity
_atom_site_calc_flag
_atom_site_refinement_flags
Gd1 Gd 0.24554(2) 0.266340(10) 0.420980(10) 0.01536(7) Uani 1.0 4 d .
F1 F 0.2499(3) 0.3886(4) 0.7011(2) 0.1147(19) Uani 1.0 4 d .
F2 F 0.1296(4) 0.4701(2) 0.6571(3) 0.0778(15) Uani 1.0 4 d .
F3 F 0.1002(4) 0.3502(3) 0.6526(3) 0.0784(15) Uani 1.0 4 d .
F4 F -0.1226(3) 0.36125(16) 0.38232(19) 0.0420(10) Uani 1.0 4 d .
F5 F -0.1984(3) 0.24970(19) 0.3642(3) 0.0550(12) Uani 1.0 4 d .
F6 F -0.0964(3) 0.27948(19) 0.48254(19) 0.0515(11) Uani 1.0 4 d .
F7 F 0.2277(3) 0.55149(17) 0.3395(2) 0.0509(11) Uani 1.0 4 d .
F8 F 0.0697(3) 0.51290(16) 0.30129(18) 0.0467(10) Uani 1.0 4 d .
F9 F 0.1206(3) 0.59091(15) 0.40455(18) 0.0396(10) Uani 1.0 4 d .
F10 F 0.1049(4) 0.0566(4) 0.2218(5) 0.073(3) Uani 0.776(11) 4 d .
F11 F -0.0442(5) 0.1031(3) 0.1697(3) 0.0586(18) Uani 0.776(11) 4 d .
F12 F -0.0216(3) 0.02820(16) 0.2702(2) 0.0495(11) Uani 1.0 4 d .
F13 F 0.4290(4) 0.2770(3) 0.1460(3) 0.0977(19) Uani 1.0 4 d .
F14 F 0.2774(3) 0.3194(3) 0.1301(3) 0.0926(16) Uani 1.0 4 d .
F15 F 0.4061(3) 0.3803(2) 0.2057(3) 0.0729(14) Uani 1.0 4 d .
F16 F 0.5684(3) 0.0881(3) 0.3382(3) 0.0894(16) Uani 1.0 4 d .
F17 F 0.4586(4) 0.0251(3) 0.3855(3) 0.0871(16) Uani 1.0 4 d .
F18 F 0.5605(4) 0.1103(3) 0.4625(3) 0.1160(18) Uani 1.0 4 d .
F19 F 0.1268(14) 0.0292(11) 0.2813(14) 0.059(6) Uiso 0.224(11) 4 d .
F20 F 0.0385(16) 0.0931(9) 0.1759(10) 0.039(5) Uiso 0.224(11) 4 d .
O1 O 0.1894(3) 0.16360(17) 0.49433(19) 0.0232(9) Uani 1.0 4 d .
O2 O 0.2236(3) 0.33117(18) 0.54416(18) 0.0214(9) Uani 1.0 4 d .
O3 O 0.2098(3) 0.40084(17) 0.38806(19) 0.0222(9) Uani 1.0 4 d .
O4 O 0.0645(3) 0.28975(17) 0.40478(19) 0.0225(9) Uani 1.0 4 d .
O5 O 0.1429(3) 0.17858(17) 0.31819(18) 0.0212(9) Uani 1.0 4 d .
O6 O 0.2877(3) 0.29046(18) 0.29284(19) 0.0234(10) Uani 1.0 4 d .
O7 O 0.3614(3) 0.16527(19) 0.4006(2) 0.0317(11) Uani 1.0 4 d .
N1 N 0.2355(3) 0.1393(2) 0.5678(3) 0.0185(11) Uani 1.0 4 d .
N2 N 0.3711(3) 0.2163(2) 0.5546(3) 0.0175(11) Uani 1.0 4 d .
N3 N 0.4228(3) 0.3329(2) 0.4652(3) 0.0189(11) Uani 1.0 4 d .
C1 C 0.3399(4) 0.1613(3) 0.6004(3) 0.0158(13) Uani 1.0 4 d .
C2 C 0.4060(4) 0.1272(3) 0.6710(3) 0.0215(14) Uani 1.0 4 d .
C3 C 0.5068(4) 0.1523(3) 0.6940(3) 0.0247(14) Uani 1.0 4 d .
C4 C 0.5398(4) 0.2085(3) 0.6483(3) 0.0224(13) Uani 1.0 4 d .
C5 C 0.4698(4) 0.2387(3) 0.5777(3) 0.0176(12) Uani 1.0 4 d .
C6 C 0.5007(4) 0.2986(3) 0.5237(3) 0.0203(13) Uani 1.0 4 d .
C7 C 0.6016(4) 0.3186(3) 0.5328(3) 0.0315(16) Uani 1.0 4 d .
C8 C 0.6259(4) 0.3761(4) 0.4809(4) 0.0402(17) Uani 1.0 4 d .
C9 C 0.5471(4) 0.4126(3) 0.4237(3) 0.0326(16) Uani 1.0 4 d .
C10 C 0.4474(4) 0.3895(3) 0.4175(3) 0.0246(14) Uani 1.0 4 d .
C11 C 0.1711(4) 0.0898(3) 0.6104(3) 0.0179(13) Uani 1.0 4 d .
C12 C 0.2056(4) 0.0048(3) 0.6124(4) 0.0301(16) Uani 1.0 4 d .
C13 C 0.1796(4) 0.1242(3) 0.6970(3) 0.0302(16) Uani 1.0 4 d .
C14 C 0.0597(4) 0.0965(3) 0.5587(3) 0.0281(15) Uani 1.0 4 d .
C15 C 0.1878(4) 0.3959(3) 0.5565(3) 0.0202(14) Uani 1.0 4 d .
C16 C 0.1620(4) 0.4594(3) 0.5022(3) 0.0231(14) Uani 1.0 4 d .
C17 C 0.1757(4) 0.4568(3) 0.4229(3) 0.0207(14) Uani 1.0 4 d .
C18 C 0.1689(4) 0.4032(4) 0.6428(4) 0.0324(17) Uani 1.0 4 d .
C19 C 0.1477(4) 0.5286(3) 0.3668(4) 0.0269(15) Uani 1.0 4 d .
C20 C -0.0167(4) 0.2515(3) 0.3764(3) 0.0201(13) Uani 1.0 4 d .
C21 C -0.0300(4) 0.1850(3) 0.3276(3) 0.0236(14) Uani 1.0 4 d .
C22 C 0.0516(4) 0.1546(3) 0.3015(3) 0.0238(14) Uani 1.0 4 d .
C23 C -0.1095(4) 0.2854(3) 0.4014(4) 0.0301(16) Uani 1.0 4 d .
C24 C 0.0300(5) 0.0829(3) 0.2440(4) 0.0332(17) Uani 1.0 4 d .
C25 C 0.3572(4) 0.2655(3) 0.2616(3) 0.0288(15) Uani 1.0 4 d .
C26 C 0.4269(4) 0.2061(4) 0.2885(4) 0.0364(17) Uani 1.0 4 d .
C27 C 0.4228(4) 0.1595(4) 0.3564(4) 0.0375(17) Uani 1.0 4 d .
C28 C 0.3662(5) 0.3119(4) 0.1853(4) 0.045(2) Uani 1.0 4 d .
C29 C 0.5026(6) 0.0937(5) 0.3855(5) 0.070(3) Uani 1.0 4 d .
H1 H 0.3826 0.0889 0.7013 0.0257 Uiso 1.0 4 calc R
H2 H 0.5526 0.1310 0.7407 0.0282 Uiso 1.0 4 calc R
H3 H 0.6075 0.2262 0.6640 0.0260 Uiso 1.0 4 calc R
H4 H 0.6537 0.2944 0.5731 0.0362 Uiso 1.0 4 calc R
H5 H 0.6941 0.3892 0.4851 0.0460 Uiso 1.0 4 calc R
H6 H 0.5614 0.4521 0.3900 0.0378 Uiso 1.0 4 calc R
H7 H 0.3944 0.4142 0.3785 0.0288 Uiso 1.0 4 calc R
H8 H 0.2769 0.0010 0.6425 0.0365 Uiso 1.0 4 calc R
H9 H 0.1649 -0.0267 0.6393 0.0366 Uiso 1.0 4 calc R
H10 H 0.1969 -0.0136 0.5566 0.0365 Uiso 1.0 4 calc R
H11 H 0.1547 0.1772 0.6916 0.0374 Uiso 1.0 4 calc R
H12 H 0.1390 0.0933 0.7246 0.0375 Uiso 1.0 4 calc R
H13 H 0.2503 0.1235 0.7291 0.0375 Uiso 1.0 4 calc R
H14 H 0.0539 0.0775 0.5035 0.0340 Uiso 1.0 4 calc R
H15 H 0.0164 0.0657 0.5839 0.0340 Uiso 1.0 4 calc R
H16 H 0.0384 0.1504 0.5562 0.0341 Uiso 1.0 4 calc R
H17 H 0.1350 0.5045 0.5197 0.0280 Uiso 1.0 4 calc R
H18 H -0.0940 0.1604 0.3121 0.0289 Uiso 1.0 4 calc R
H19 H 0.4775 0.1966 0.2610 0.0452 Uiso 1.0 4 calc R

loop_
_atom_site_aniso_label
_atom_site_aniso_U_11
_atom_site_aniso_U_22
_atom_site_aniso_U_33
_atom_site_aniso_U_12
_atom_site_aniso_U_13
_atom_site_aniso_U_23
Gd1 0.01636(14) 0.01510(13) 0.01427(13) 0.00211(10) 0.00347(9) 0.00029(10)
F1 0.061(3) 0.259(6) 0.019(2) 0.062(4) 0.000(2) -0.014(3)
F2 0.158(4) 0.043(3) 0.056(3) 0.029(3) 0.070(3) -0.0000(19)
F3 0.114(4) 0.077(3) 0.066(3) -0.024(3) 0.063(3) -0.017(3)
F4 0.0361(18) 0.0332(18) 0.056(3) 0.0177(14) 0.0121(16) 0.0029(16)
F5 0.0246(18) 0.058(3) 0.085(3) -0.0054(16) 0.0193(18) -0.0248(19)
F6 0.052(2) 0.075(3) 0.034(2) 0.0310(18) 0.0225(16) 0.0071(17)
F7 0.058(3) 0.0327(19) 0.072(3) 0.0122(16) 0.0338(19) 0.0239(17)
F8 0.059(3) 0.0313(18) 0.0358(19) 0.0129(15) -0.0128(17) -0.0021(15)
F9 0.056(2) 0.0199(16) 0.0397(19) 0.0132(14) 0.0067(16) -0.0028(14)
F10 0.043(4) 0.076(5) 0.122(7) -0.035(3) 0.056(5) -0.082(5)
F11 0.094(6) 0.042(3) 0.023(3) -0.005(3) -0.013(3) -0.011(2)
F12 0.075(3) 0.0265(18) 0.059(3) -0.0176(16) 0.0388(19) -0.0108(16)
F13 0.154(5) 0.089(4) 0.090(4) -0.020(3) 0.102(4) -0.013(3)
F14 0.065(3) 0.164(5) 0.040(3) -0.056(3) -0.002(2) 0.039(3)
F15 0.115(4) 0.057(3) 0.051(3) -0.053(3) 0.030(3) -0.0143(19)
F16 0.051(3) 0.131(4) 0.078(3) 0.054(3) 0.001(3) -0.047(3)
F17 0.119(4) 0.062(3) 0.078(3) 0.058(3) 0.021(3) 0.002(3)
F18 0.098(4) 0.161(5) 0.055(3) 0.100(4) -0.040(3) -0.053(3)
O1 0.0213(18) 0.0267(19) 0.0190(18) -0.0004(14) 0.0006(15) 0.0053(15)
O2 0.0231(18) 0.0235(19) 0.0161(17) 0.0024(15) 0.0024(14) -0.0041(14)
O3 0.0270(19) 0.0179(18) 0.0223(18) 0.0047(15) 0.0073(15) 0.0001(15)
O4 0.0215(19) 0.0211(18) 0.0234(19) 0.0043(15) 0.0034(15) -0.0032(15)
O5 0.0228(19) 0.0202(18) 0.0220(18) -0.0015(14) 0.0084(15) -0.0021(14)
O6 0.0251(19) 0.0262(19) 0.0211(18) -0.0057(15) 0.0100(15) -0.0031(15)
O7 0.033(2) 0.036(2) 0.020(2) 0.0184(17) -0.0024(17) -0.0055(16)
N1 0.020(3) 0.015(2) 0.020(3) 0.0010(16) 0.0060(18) 0.0027(17)
N2 0.018(2) 0.019(3) 0.015(2) 0.0020(16) 0.0037(17) -0.0017(17)
N3 0.022(3) 0.016(2) 0.018(3) 0.0000(17) 0.0040(17) 0.0018(17)
C1 0.019(3) 0.015(3) 0.016(3) 0.0034(19) 0.008(2) 0.000(2)
C2 0.028(3) 0.019(3) 0.018(3) 0.003(2) 0.006(3) 0.004(2)
C3 0.026(3) 0.024(3) 0.021(3) 0.007(3) -0.000(3) 0.003(3)
C4 0.019(3) 0.026(3) 0.020(3) 0.003(2) 0.002(2) -0.003(3)
C5 0.015(3) 0.020(3) 0.018(3) 0.004(2) 0.0040(19) -0.001(2)
C6 0.018(3) 0.022(3) 0.019(3) -0.003(2) 0.003(2) -0.001(2)
C7 0.023(3) 0.034(4) 0.033(4) -0.006(3) 0.000(3) 0.009(3)
C8 0.023(3) 0.051(4) 0.042(4) -0.012(3) -0.001(3) 0.014(3)
C9 0.030(3) 0.032(4) 0.033(4) -0.014(3) 0.003(3) 0.010(3)
C10 0.033(3) 0.019(3) 0.020(3) -0.002(3) 0.004(3) 0.002(3)
C11 0.019(3) 0.019(3) 0.019(3) 0.002(2) 0.011(2) 0.008(2)
C12 0.036(4) 0.022(3) 0.033(4) -0.001(3) 0.011(3) 0.008(3)
C13 0.032(4) 0.038(4) 0.024(3) -0.002(3) 0.013(3) -0.002(3)
C14 0.026(3) 0.034(3) 0.025(3) -0.005(3) 0.008(3) 0.004(3)
C15 0.015(3) 0.027(3) 0.018(3) 0.000(2) 0.002(2) -0.007(3)
C16 0.023(3) 0.020(3) 0.028(3) 0.002(2) 0.008(3) -0.006(3)
C17 0.017(3) 0.018(3) 0.024(3) -0.003(2) -0.001(2) -0.002(3)
C18 0.028(4) 0.045(4) 0.027(4) 0.008(3) 0.013(3) -0.007(3)
C19 0.029(3) 0.020(3) 0.032(4) 0.004(3) 0.008(3) 0.000(3)
C20 0.018(3) 0.026(3) 0.014(3) 0.002(2) 0.000(2) 0.004(2)
C21 0.026(3) 0.027(3) 0.020(3) -0.005(3) 0.009(3) -0.004(3)
C22 0.035(4) 0.019(3) 0.017(3) -0.004(3) 0.007(3) 0.000(2)
C23 0.029(3) 0.030(4) 0.030(4) 0.002(3) 0.005(3) -0.006(3)
C24 0.045(4) 0.029(3) 0.037(4) -0.021(3) 0.030(3) -0.014(3)
C25 0.025(3) 0.039(3) 0.025(3) -0.022(3) 0.011(3) -0.014(3)
C26 0.024(3) 0.059(4) 0.029(4) -0.002(3) 0.013(3) -0.019(3)
C27 0.020(3) 0.051(4) 0.033(4) 0.013(3) -0.008(3) -0.029(3)
C28 0.052(4) 0.055(5) 0.036(4) -0.028(4) 0.029(4) -0.019(3)
C29 0.056(5) 0.093(7) 0.048(5) 0.047(5) -0.008(4) -0.029(5)

loop_
_atom_type_symbol
_atom_type_description
_atom_type_scat_dispersion_real
_atom_type_scat_dispersion_imag
_atom_type_scat_source
C C 0.003 0.002
;
International Tables for Crystallography
(1992, Vol. C, Tables 4.2.6.8 and 6.1.1.4)
;
H H 0.000 0.000
;
International Tables for Crystallography
(1992, Vol. C, Table 6.1.1.4)
;
N N 0.006 0.003
;
International Tables for Crystallography
(1992, Vol. C, Tables 4.2.6.8 and 6.1.1.4)
;
O O 0.011 0.006
;
International Tables for Crystallography
(1992, Vol. C, Tables 4.2.6.8 and 6.1.1.4)
;
F F 0.017 0.010
;
International Tables for Crystallography
(1992, Vol. C, Tables 4.2.6.8 and 6.1.1.4)
;
Gd Gd -0.165 3.904
;
International Tables for Crystallography
(1992, Vol. C, Tables 4.2.6.8 and 6.1.1.4)
;

loop_
_geom_angle_atom_site_label_1
_geom_angle_atom_site_label_2
_geom_angle_atom_site_label_3
_geom_angle
_geom_angle_publ_flag
O1 Gd1 O2 76.77(11) yes
O1 Gd1 O3 139.33(12) yes
O1 Gd1 O4 74.27(10) yes
O1 Gd1 O5 73.07(11) yes
O1 Gd1 O6 140.62(11) yes
O1 Gd1 O7 81.50(12) yes
O1 Gd1 N2 62.10(11) yes
O1 Gd1 N3 125.27(10) yes
O2 Gd1 O3 72.12(11) yes
O2 Gd1 O4 70.85(10) yes
O2 Gd1 O5 135.28(11) yes
O2 Gd1 O6 142.50(11) yes
O2 Gd1 O7 132.58(10) yes
O2 Gd1 N2 67.28(11) yes
O2 Gd1 N3 82.43(12) yes
O3 Gd1 O4 71.22(11) yes
O3 Gd1 O5 113.01(10) yes
O3 Gd1 O6 73.08(12) yes
O3 Gd1 O7 139.14(12) yes
O3 Gd1 N2 124.67(10) yes
O3 Gd1 N3 75.86(11) yes
O4 Gd1 O5 69.68(11) yes
O4 Gd1 O6 110.17(11) yes
O4 Gd1 O7 140.84(11) yes
O4 Gd1 N2 124.49(12) yes
O4 Gd1 N3 142.49(11) yes
O5 Gd1 O6 72.42(11) yes
O5 Gd1 O7 74.10(11) yes
O5 Gd1 N2 122.23(11) yes
O5 Gd1 N3 142.23(12) yes
O6 Gd1 O7 71.30(11) yes
O6 Gd1 N2 125.27(12) yes
O6 Gd1 N3 75.93(11) yes
O7 Gd1 N2 65.30(12) yes
O7 Gd1 N3 76.65(12) yes
N2 Gd1 N3 63.17(12) yes
Gd1 O1 N1 126.2(3) yes
Gd1 O2 C15 133.4(3) yes
Gd1 O3 C17 134.1(3) yes
Gd1 O4 C20 135.3(3) yes
Gd1 O5 C22 134.5(3) yes
Gd1 O6 C25 133.8(3) yes
Gd1 O7 C27 134.0(4) yes
O1 N1 C1 117.3(4) yes
O1 N1 C11 115.8(3) yes
C1 N1 C11 126.9(4) yes
Gd1 N2 C1 119.5(3) yes
Gd1 N2 C5 122.2(3) yes
C1 N2 C5 118.1(4) yes
Gd1 N3 C6 119.8(3) yes
Gd1 N3 C10 120.2(3) yes
C6 N3 C10 117.9(4) yes
N1 C1 N2 113.2(4) yes
N1 C1 C2 123.9(4) yes
N2 C1 C2 122.8(4) yes
C1 C2 C3 117.7(5) yes
C2 C3 C4 120.2(4) yes
C3 C4 C5 118.8(5) yes
N2 C5 C4 122.3(5) yes
N2 C5 C6 115.9(4) yes
C4 C5 C6 121.8(4) yes
N3 C6 C5 116.2(4) yes
N3 C6 C7 121.7(5) yes
C5 C6 C7 122.1(4) yes
C6 C7 C8 119.5(5) yes
C7 C8 C9 118.9(5) yes
C8 C9 C10 118.7(5) yes
N3 C10 C9 123.3(4) yes
N1 C11 C12 109.3(4) yes
N1 C11 C13 108.7(4) yes
N1 C11 C14 107.1(4) yes
C12 C11 C13 113.5(4) yes
C12 C11 C14 109.5(4) yes
C13 C11 C14 108.7(4) yes
O2 C15 C16 128.4(5) yes
O2 C15 C18 113.4(4) yes
C16 C15 C18 118.2(5) yes
C15 C16 C17 121.5(5) yes
O3 C17 C16 128.4(5) yes
O3 C17 C19 112.4(5) yes
C16 C17 C19 119.2(5) yes
F1 C18 F2 109.7(5) yes
F1 C18 F3 104.7(5) yes
F1 C18 C15 112.2(5) yes
F2 C18 F3 103.9(5) yes
F2 C18 C15 114.8(5) yes
F3 C18 C15 110.7(5) yes
F7 C19 F8 108.2(5) yes
F7 C19 F9 106.0(4) yes
F7 C19 C17 110.8(4) yes
F8 C19 F9 107.1(4) yes
F8 C19 C17 110.9(4) yes
F9 C19 C17 113.7(5) yes
O4 C20 C21 127.8(5) yes
O4 C20 C23 113.3(4) yes
C21 C20 C23 118.9(4) yes
C20 C21 C22 120.2(5) yes
O5 C22 C21 128.5(5) yes
O5 C22 C24 114.2(5) yes
C21 C22 C24 117.3(5) yes
F4 C23 F5 106.6(4) yes
F4 C23 F6 106.9(4) yes
F4 C23 C20 111.5(5) yes
F5 C23 F6 107.5(5) yes
F5 C23 C20 113.3(5) yes
F6 C23 C20 110.7(4) yes
F10 C24 F11 105.4(6) yes
F10 C24 F12 112.7(5) yes
F10 C24 C22 116.0(5) yes
F11 C24 F12 98.8(5) yes
F11 C24 C22 109.1(4) yes
F12 C24 C22 112.9(5) yes
F19 C24 F20 100.5(13) yes
F19 C24 C22 102.5(8) yes
F20 C24 C22 115.7(9) yes
O6 C25 C26 129.2(5) yes
O6 C25 C28 113.7(5) yes
C26 C25 C28 117.0(6) yes
C25 C26 C27 120.9(6) yes
O7 C27 C26 127.6(5) yes
O7 C27 C29 112.7(6) yes
C26 C27 C29 119.7(6) yes
F13 C28 F14 106.0(5) yes
F13 C28 F15 104.9(6) yes
F13 C28 C25 112.2(5) yes
F14 C28 F15 109.7(5) yes
F14 C28 C25 112.1(6) yes
F15 C28 C25 111.5(5) yes
F16 C29 F17 107.9(7) yes
F16 C29 F18 105.8(6) yes
F16 C29 C27 112.4(6) yes
F17 C29 F18 109.6(6) yes
F17 C29 C27 111.9(6) yes
F18 C29 C27 109.1(6) yes
C1 C2 H1 121.149 no
C3 C2 H1 121.109 no
C2 C3 H2 119.909 no
C4 C3 H2 119.877 no
C3 C4 H3 120.605 no
C5 C4 H3 120.618 no
C6 C7 H4 120.251 no
C8 C7 H4 120.223 no
C7 C8 H5 120.600 no
C9 C8 H5 120.539 no
C8 C9 H6 120.255 no
C10 C9 H6 121.051 no
N3 C10 H7 118.313 no
C9 C10 H7 118.392 no
C11 C12 H8 109.495 no
C11 C12 H9 109.496 no
C11 C12 H10 109.518 no
H8 C12 H9 109.441 no
H8 C12 H10 109.444 no
H9 C12 H10 109.435 no
C11 C13 H11 109.528 no
C11 C13 H12 109.422 no
C11 C13 H13 109.549 no
H11 C13 H12 109.446 no
H11 C13 H13 109.438 no
H12 C13 H13 109.443 no
C11 C14 H14 109.529 no
C11 C14 H15 109.465 no
C11 C14 H16 109.508 no
H14 C14 H15 109.438 no
H14 C14 H16 109.444 no
H15 C14 H16 109.443 no
C15 C16 H17 119.259 no
C17 C16 H17 119.225 no
C20 C21 H18 119.935 no
C22 C21 H18 119.879 no
C25 C26 H19 119.566 no
C27 C26 H19 119.573 no

loop_
_geom_bond_atom_site_label_1
_geom_bond_atom_site_label_2
_geom_bond_distance
_geom_bond_publ_flag
Gd1 O1 2.373(4) yes
Gd1 O2 2.420(4) yes
Gd1 O3 2.377(3) yes
Gd1 O4 2.414(4) yes
Gd1 O5 2.414(3) yes
Gd1 O6 2.390(4) yes
Gd1 O7 2.408(4) yes
Gd1 N2 2.560(4) yes
Gd1 N3 2.568(4) yes
F1 C18 1.278(6) yes
F2 C18 1.306(7) yes
F3 C18 1.335(8) yes
F4 C23 1.332(6) yes
F5 C23 1.338(6) yes
F6 C23 1.323(7) yes
F7 C19 1.334(7) yes
F8 C19 1.326(6) yes
F9 C19 1.335(6) yes
F10 F19 1.06(3) yes
F10 F20 1.188(17) yes
F10 C24 1.248(9) yes
F11 F20 1.10(3) yes
F11 C24 1.412(7) yes
F12 C24 1.306(7) yes
F13 C28 1.340(9) yes
F14 C28 1.308(7) yes
F15 C28 1.291(7) yes
F16 C29 1.339(10) yes
F17 C29 1.311(10) yes
F18 C29 1.343(8) yes
F19 C24 1.579(18) yes
F20 C24 1.186(19) yes
O1 N1 1.288(5) yes
O2 C15 1.243(6) yes
O3 C17 1.265(6) yes
O4 C20 1.253(6) yes
O5 C22 1.255(6) yes
O6 C25 1.260(7) yes
O7 C27 1.250(8) yes
N1 C1 1.416(6) yes
N1 C11 1.515(7) yes
N2 C1 1.347(6) yes
N2 C5 1.337(6) yes
N3 C6 1.361(6) yes
N3 C10 1.346(7) yes
C1 C2 1.399(6) yes
C2 C3 1.376(7) yes
C3 C4 1.371(7) yes
C4 C5 1.397(6) yes
C5 C6 1.493(7) yes
C6 C7 1.370(7) yes
C7 C8 1.401(8) yes
C8 C9 1.373(7) yes
C9 C10 1.376(8) yes
C11 C12 1.519(7) yes
C11 C13 1.536(7) yes
C11 C14 1.523(6) yes
C15 C16 1.395(7) yes
C15 C18 1.533(8) yes
C16 C17 1.384(8) yes
C17 C19 1.527(7) yes
C20 C21 1.381(7) yes
C20 C23 1.531(8) yes
C21 C22 1.386(8) yes
C22 C24 1.533(7) yes
C25 C26 1.374(8) yes
C25 C28 1.531(9) yes
C26 C27 1.397(9) yes
C27 C29 1.540(10) yes
C2 H1 0.930 no
C3 H2 0.930 no
C4 H3 0.930 no
C7 H4 0.930 no
C8 H5 0.930 no
C9 H6 0.930 no
C10 H7 0.930 no
C12 H8 0.960 no
C12 H9 0.960 no
C12 H10 0.960 no
C13 H11 0.960 no
C13 H12 0.960 no
C13 H13 0.960 no
C14 H14 0.960 no
C14 H15 0.960 no
C14 H16 0.960 no
C16 H17 0.930 no
C21 H18 0.930 no
C26 H19 0.930 no

loop_
_geom_contact_atom_site_label_1
_geom_contact_atom_site_label_2
_geom_contact_distance
_geom_contact_publ_flag
_geom_contact_site_symmetry_2
F1 O2 2.730(5) no .
F1 C16 3.434(6) no .
F2 O2 3.470(6) no .
F2 C16 2.741(7) no .
F3 F6 3.539(5) no .
F3 O2 2.784(6) no .
F3 C16 3.402(7) no .
F4 O4 2.734(5) no .
F4 C21 3.467(6) no .
F5 O4 3.490(5) no .
F5 C21 2.732(7) no .
F6 O4 2.812(5) no .
F6 C21 3.364(6) no .
F7 O3 2.723(5) no .
F7 C16 3.451(7) no .
F8 O3 2.802(4) no .
F8 C16 3.378(6) no .
F9 O3 3.491(4) no .
F9 C16 2.741(6) no .
F10 O5 2.596(8) no .
F10 C21 3.594(9) no .
F11 O5 3.290(6) no .
F11 C21 2.943(7) no .
F12 O5 3.344(5) no .
F12 C21 2.851(6) no .
F13 O6 3.487(7) no .
F13 C26 2.675(8) no .
F14 O6 2.728(5) no .
F14 C26 3.456(7) no .
F15 O6 2.870(6) no .
F15 C10 3.433(6) no .
F15 C26 3.257(7) no .
F16 O7 3.483(6) no .
F16 C26 2.742(7) no .
F17 O7 2.768(6) no .
F17 C26 3.458(8) no .
F18 O7 2.768(6) no .
F18 C4 3.600(7) no .
F18 C5 3.351(7) no .
F18 C6 3.527(7) no .
F18 C26 3.400(7) no .
F19 O5 2.616(18) no .
F20 O5 2.823(16) no .
F20 C21 3.311(19) no .
O1 C12 3.320(6) no .
O1 C13 3.486(6) no .
O1 C14 2.553(7) no .
O1 C20 3.305(5) no .
O1 C21 3.498(5) no .
O1 C22 3.263(5) no .
O2 N1 3.294(5) no .
O2 C1 3.308(5) no .
O2 C5 3.578(6) no .
O2 C17 2.898(6) no .
O3 C10 3.112(6) no .
O3 C15 2.906(6) no .
O4 C15 3.195(6) no .
O4 C16 3.405(6) no .
O4 C17 3.193(6) no .
O4 C22 2.854(6) no .
O5 C20 2.869(6) no .
O5 C25 3.587(7) no .
O6 C10 3.069(6) no .
O6 C27 2.896(6) no .
O7 C1 3.425(6) no .
O7 C5 3.185(6) no .
O7 C6 3.296(6) no .
O7 C25 2.870(7) no .
N1 C5 3.547(6) no .
N2 C3 2.772(6) no .
N3 C8 2.776(7) no .
N3 C25 3.472(6) no .
N3 C27 3.469(7) no .
C1 C4 2.718(7) no .
C1 C12 3.258(7) no .
C1 C13 3.084(8) no .
C2 C5 2.736(7) no .
C2 C11 3.120(7) no .
C2 C12 3.345(7) no .
C2 C13 3.193(8) no .
C4 C7 2.965(8) no .
C6 C9 2.739(8) no .
C7 C10 2.711(7) no .
C10 C25 3.321(7) no .
F1 F5 3.527(6) no 4_555
F1 F11 2.959(8) no 4_555
F1 F12 3.305(6) no 4_555
F1 C21 3.389(6) no 4_555
F2 F4 2.945(5) no 3_566
F2 F8 2.960(6) no 3_566
F2 F9 3.413(6) no 3_566
F2 F16 3.482(7) no 4_455
F3 F8 3.494(6) no 3_566
F3 F9 3.041(5) no 3_566
F3 F13 3.145(7) no 4_455
F3 F16 3.404(6) no 4_455
F4 F2 2.945(5) no 3_566
F4 C13 3.513(5) no 4_454
F5 F1 3.527(6) no 4_454
F5 C13 3.559(6) no 4_454
F6 F9 2.977(5) no 3_566
F6 F13 2.827(6) no 4_455
F7 F10 2.714(8) no 2_555
F7 F19 3.19(3) no 2_555
F7 F20 3.30(3) no 2_555
F7 C7 3.482(6) no 3_666
F7 C8 3.355(6) no 3_666
F8 F2 2.960(6) no 3_566
F8 F3 3.494(6) no 3_566
F8 F16 2.867(5) no 2_555
F8 F17 3.047(6) no 2_555
F8 C2 3.570(5) no 4_454
F8 C3 3.323(6) no 4_454
F8 C29 3.310(8) no 2_555
F9 F2 3.413(6) no 3_566
F9 F3 3.041(5) no 3_566
F9 F6 2.977(5) no 3_566
F9 F13 3.305(5) no 2_555
F9 C8 3.487(6) no 3_666
F10 F7 2.714(8) no 2_545
F10 F15 3.256(8) no 2_545
F11 F1 2.959(8) no 4_454
F11 O2 3.455(6) no 4_454
F11 N3 3.499(6) no 4_454
F11 C4 3.455(7) no 4_454
F11 C5 3.134(7) no 4_454
F11 C6 3.146(7) no 4_454
F11 C9 3.599(7) no 2_545
F12 F1 3.305(6) no 4_454
F12 F15 2.933(5) no 2_545
F12 C12 3.589(7) no 3_556
F12 C13 3.492(7) no 3_556
F13 F3 3.145(7) no 4_554
F13 F6 2.827(6) no 4_554
F13 F9 3.305(5) no 2_545
F13 C14 3.351(8) no 4_554
F14 C4 3.328(7) no 4_454
F14 C7 3.425(7) no 4_454
F15 F10 3.256(8) no 2_555
F15 F12 2.933(5) no 2_555
F15 F19 2.594(18) no 2_555
F16 F2 3.482(7) no 4_554
F16 F3 3.404(6) no 4_554
F16 F8 2.867(5) no 2_545
F16 C12 3.334(6) no 3_656
F17 F8 3.047(6) no 2_545
F17 F18 3.489(7) no 3_656
F17 C2 3.445(7) no 3_656
F17 C3 3.384(7) no 3_656
F18 F17 3.489(7) no 3_656
F19 F7 3.19(3) no 2_545
F19 F15 2.594(18) no 2_545
F20 F7 3.30(3) no 2_545
F20 C4 3.414(16) no 4_454
F20 C5 3.310(16) no 4_454
F20 C6 3.070(17) no 4_454
F20 C7 3.13(2) no 4_454
F20 C9 3.541(16) no 2_545
O2 F11 3.455(6) no 4_555
O4 C3 3.536(6) no 4_454
O5 C4 3.403(6) no 4_454
O6 C4 3.562(5) no 4_454
N3 F11 3.499(6) no 4_555
C2 F8 3.570(5) no 4_555
C2 F17 3.445(7) no 3_656
C3 F8 3.323(6) no 4_555
C3 F17 3.384(7) no 3_656
C3 O4 3.536(6) no 4_555
C3 C20 3.546(7) no 4_555
C4 F11 3.455(7) no 4_555
C4 F14 3.328(7) no 4_555
C4 F20 3.414(16) no 4_555
C4 O5 3.403(6) no 4_555
C4 O6 3.562(5) no 4_555
C4 C22 3.434(7) no 4_555
C5 F11 3.134(7) no 4_555
C5 F20 3.310(16) no 4_555
C6 F11 3.146(7) no 4_555
C6 F20 3.070(17) no 4_555
C7 F7 3.482(6) no 3_666
C7 F14 3.425(7) no 4_555
C7 F20 3.13(2) no 4_555
C8 F7 3.355(6) no 3_666
C8 F9 3.487(6) no 3_666
C9 F11 3.599(7) no 2_555
C9 F20 3.541(16) no 2_555
C12 F12 3.589(7) no 3_556
C12 F16 3.334(6) no 3_656
C13 F4 3.513(5) no 4_555
C13 F5 3.559(6) no 4_555
C13 F12 3.492(7) no 3_556
C14 F13 3.351(8) no 4_455
C20 C3 3.546(7) no 4_454
C21 F1 3.389(6) no 4_454
C22 C4 3.434(7) no 4_454
C29 F8 3.310(8) no 2_545
Gd1 H7 3.4102 no .
F2 H17 2.3882 no .
F3 H11 3.0654 no .
F3 H17 3.5526 no .
F5 H18 2.3871 no .
F6 H16 2.9093 no .
F6 H18 3.5021 no .
F7 H7 3.1878 no .
F8 H17 3.5178 no .
F9 H17 2.3878 no .
F11 H18 2.8100 no .
F12 H18 2.6231 no .
F13 H19 2.3078 no .
F15 H6 3.4519 no .
F15 H7 2.9868 no .
F15 H19 3.3336 no .
F16 H19 2.3956 no .
F18 H19 3.5667 no .
F20 H18 3.4391 no .
O1 H10 3.1875 no .
O1 H11 3.4547 no .
O1 H14 2.3783 no .
O1 H15 3.5078 no .
O1 H16 2.5241 no .
O2 H17 3.1719 no .
O3 H7 2.5435 no .
O3 H17 3.1841 no .
O4 H16 3.5535 no .
O4 H18 3.1702 no .
O5 H18 3.1803 no .
O6 H7 2.7320 no .
O6 H19 3.1769 no .
O7 H19 3.1771 no .
N1 H1 2.6970 no .
N1 H8 2.6548 no .
N1 H9 3.3059 no .
N1 H10 2.6543 no .
N1 H11 2.6582 no .
N1 H12 3.3101 no .
N1 H13 2.6587 no .
N1 H14 2.6163 no .
N1 H15 3.2826 no .
N1 H16 2.6166 no .
N2 H1 3.2456 no .
N2 H3 3.2259 no .
N3 H4 3.2197 no .
N3 H6 3.2291 no .
C1 H2 3.2230 no .
C1 H8 2.9987 no .
C1 H10 3.5185 no .
C1 H11 3.2604 no .
C1 H13 2.8037 no .
C2 H3 3.2241 no .
C2 H8 2.7271 no .
C2 H11 3.5941 no .
C2 H13 2.5346 no .
C4 H1 3.2263 no .
C4 H4 2.6635 no .
C5 H2 3.2259 no .
C5 H4 2.6720 no .
C6 H3 2.6987 no .
C6 H5 3.2355 no .
C6 H7 3.1564 no .
C7 H3 2.6821 no .
C7 H6 3.2343 no .
C8 H7 3.1984 no .
C9 H4 3.2302 no .
C10 H5 3.2114 no .
C11 H1 2.8492 no .
C12 H1 2.8390 no .
C12 H11 3.3676 no .
C12 H12 2.7357 no .
C12 H13 2.7621 no .
C12 H14 2.6523 no .
C12 H15 2.6754 no .
C12 H16 3.3142 no .
C13 H1 2.7823 no .
C13 H8 2.7554 no .
C13 H9 2.7355 no .
C13 H10 3.3706 no .
C13 H14 3.3197 no .
C13 H15 2.6803 no .
C13 H16 2.6387 no .
C14 H8 3.3146 no .
C14 H9 2.6851 no .
C14 H10 2.6412 no .
C14 H11 2.6350 no .
C14 H12 2.6900 no .
C14 H13 3.3172 no .
C17 H7 3.3039 no .
C18 H17 2.6300 no .
C19 H17 2.6354 no .
C20 H16 3.3677 no .
C21 H14 3.3902 no .
C23 H18 2.6395 no .
C24 H18 2.6135 no .
C25 H7 3.1561 no .
C28 H7 3.5958 no .
C28 H19 2.5885 no .
C29 H19 2.6714 no .
H1 H2 2.3206 no .
H1 H8 2.1202 no .
H1 H9 3.4554 no .
H1 H10 3.4543 no .
H1 H11 3.3837 no .
H1 H12 3.4061 no .
H1 H13 2.0447 no .
H2 H3 2.3076 no .
H3 H4 2.1307 no .
H4 H5 2.3429 no .
H5 H6 2.3143 no .
H6 H7 2.2983 no .
H8 H12 3.0261 no .
H8 H13 2.6187 no .
H8 H14 3.5203 no .
H8 H15 3.5583 no .
H9 H11 3.5959 no .
H9 H12 2.5690 no .
H9 H13 3.0349 no .
H9 H14 2.9530 no .
H9 H15 2.5211 no .
H9 H16 3.5607 no .
H10 H14 2.4493 no .
H10 H15 2.9227 no .
H10 H16 3.5165 no .
H11 H14 3.5102 no .
H11 H15 2.9217 no .
H11 H16 2.4269 no .
H12 H14 3.5710 no .
H12 H15 2.5303 no .
H12 H16 2.9425 no .
H13 H15 3.5647 no .
H13 H16 3.5070 no .
H14 H18 3.5767 no .
F1 H8 3.3344 no 2_556
F1 H9 2.9792 no 2_556
F1 H18 2.5452 no 4_555
F2 H1 3.1502 no 2_556
F2 H8 3.2878 no 2_556
F2 H13 3.3810 no 2_556
F3 H19 2.8686 no 4_455
F4 H1 3.1581 no 4_454
F4 H5 3.3935 no 1_455
F4 H13 2.6852 no 4_454
F4 H17 2.8437 no 3_566
F5 H11 3.2755 no 4_454
F5 H13 3.0662 no 4_454
F6 H5 3.3941 no 1_455
F7 H4 3.2167 no 3_666
F7 H5 3.0111 no 3_666
F8 H1 3.1478 no 4_454
F8 H2 2.6396 no 4_454
F8 H19 3.3077 no 2_555
F9 H4 3.5498 no 3_666
F9 H5 2.7002 no 3_666
F9 H19 3.2693 no 2_555
F10 H6 3.0735 no 2_545
F10 H7 2.9496 no 2_545
F11 H3 3.5716 no 4_454
F11 H6 2.7478 no 2_545
F12 H6 2.8914 no 2_545
F12 H9 2.7493 no 3_556
F12 H12 2.6210 no 3_556
F12 H15 2.8995 no 3_556
F13 H11 3.0329 no 4_554
F13 H12 3.5541 no 4_554
F13 H15 3.2076 no 4_554
F13 H16 2.6690 no 4_554
F14 H3 2.6167 no 4_454
F14 H4 2.5681 no 4_454
F15 H11 3.5573 no 4_554
F15 H12 3.1014 no 4_554
F15 H15 2.9647 no 4_554
F15 H16 3.4703 no 4_554
F16 H1 3.1950 no 3_656
F16 H8 2.5288 no 3_656
F16 H10 3.4255 no 3_656
F17 H1 3.4785 no 3_656
F17 H2 3.3729 no 3_656
F19 H6 3.5307 no 2_545
F19 H7 3.2603 no 2_545
F20 H3 3.2388 no 4_454
F20 H4 3.2323 no 4_454
F20 H6 2.8296 no 2_545
F20 H7 3.3726 no 2_545
O3 H2 2.8378 no 4_454
O4 H2 3.0193 no 4_454
O5 H2 3.5847 no 4_454
O5 H3 2.9722 no 4_454
O6 H2 3.3332 no 4_454
O6 H3 2.7964 no 4_454
C12 H18 3.5771 no 3_556
C14 H14 3.3720 no 3_556
C16 H5 3.2018 no 3_666
C17 H2 3.3990 no 4_454
C17 H5 3.3013 no 3_666
C19 H2 3.4684 no 4_454
C19 H5 3.1334 no 3_666
C20 H2 3.3375 no 4_454
C21 H9 3.3794 no 3_556
C22 H3 3.2988 no 4_454
C23 H13 3.3699 no 4_454
C24 H6 3.1667 no 2_545
C25 H3 3.3266 no 4_454
C28 H3 3.4676 no 4_454
C28 H4 3.4826 no 4_454
C29 H8 3.5188 no 3_656
H1 F2 3.1502 no 2_546
H1 F4 3.1581 no 4_555
H1 F8 3.1478 no 4_555
H1 F16 3.1950 no 3_656
H1 F17 3.4785 no 3_656
H2 F8 2.6396 no 4_555
H2 F17 3.3729 no 3_656
H2 O3 2.8378 no 4_555
H2 O4 3.0193 no 4_555
H2 O5 3.5847 no 4_555
H2 O6 3.3332 no 4_555
H2 C17 3.3990 no 4_555
H2 C19 3.4684 no 4_555
H2 C20 3.3375 no 4_555
H3 F11 3.5716 no 4_555
H3 F14 2.6167 no 4_555
H3 F20 3.2388 no 4_555
H3 O5 2.9722 no 4_555
H3 O6 2.7964 no 4_555
H3 C22 3.2988 no 4_555
H3 C25 3.3266 no 4_555
H3 C28 3.4676 no 4_555
H4 F7 3.2167 no 3_666
H4 F9 3.5498 no 3_666
H4 F14 2.5681 no 4_555
H4 F20 3.2323 no 4_555
H4 C28 3.4826 no 4_555
H5 F4 3.3935 no 1_655
H5 F6 3.3941 no 1_655
H5 F7 3.0111 no 3_666
H5 F9 2.7002 no 3_666
H5 C16 3.2018 no 3_666
H5 C17 3.3013 no 3_666
H5 C19 3.1334 no 3_666
H5 H17 2.9480 no 3_666
H6 F10 3.0735 no 2_555
H6 F11 2.7478 no 2_555
H6 F12 2.8914 no 2_555
H6 F19 3.5307 no 2_555
H6 F20 2.8296 no 2_555
H6 C24 3.1667 no 2_555
H6 H12 3.2944 no 4_554
H7 F10 2.9496 no 2_555
H7 F19 3.2603 no 2_555
H7 F20 3.3726 no 2_555
H8 F1 3.3344 no 2_546
H8 F2 3.2878 no 2_546
H8 F16 2.5288 no 3_656
H8 C29 3.5188 no 3_656
H9 F1 2.9792 no 2_546
H9 F12 2.7493 no 3_556
H9 C21 3.3794 no 3_556
H9 H14 3.3735 no 3_556
H9 H18 2.6801 no 3_556
H10 F16 3.4255 no 3_656
H10 H14 3.4353 no 3_556
H10 H15 3.3097 no 3_556
H11 F5 3.2755 no 4_555
H11 F13 3.0329 no 4_455
H11 F15 3.5573 no 4_455
H12 F12 2.6210 no 3_556
H12 F13 3.5541 no 4_455
H12 F15 3.1014 no 4_455
H12 H6 3.2944 no 4_455
H13 F2 3.3810 no 2_546
H13 F4 2.6852 no 4_555
H13 F5 3.0662 no 4_555
H13 C23 3.3699 no 4_555
H14 C14 3.3720 no 3_556
H14 H9 3.3735 no 3_556
H14 H10 3.4353 no 3_556
H14 H14 3.0023 no 3_556
H14 H15 2.8728 no 3_556
H15 F12 2.8995 no 3_556
H15 F13 3.2076 no 4_455
H15 F15 2.9647 no 4_455
H15 H10 3.3097 no 3_556
H15 H14 2.8728 no 3_556
H15 H15 3.5222 no 3_556
H16 F13 2.6690 no 4_455
H16 F15 3.4703 no 4_455
H17 F4 2.8437 no 3_566
H17 H5 2.9480 no 3_666
H17 H17 3.5218 no 3_566
H18 F1 2.5452 no 4_454
H18 C12 3.5771 no 3_556
H18 H9 2.6801 no 3_556
H19 F3 2.8686 no 4_554
H19 F8 3.3077 no 2_545
H19 F9 3.2693 no 2_545

loop_
_geom_torsion_atom_site_label_1
_geom_torsion_atom_site_label_2
_geom_torsion_atom_site_label_3
_geom_torsion_atom_site_label_4
_geom_torsion
_geom_torsion_publ_flag
O1 Gd1 O2 C15 -139.2(3) no
O2 Gd1 O1 N1 -60.2(3) no
O1 Gd1 O3 C17 27.7(4) no
O3 Gd1 O1 N1 -100.9(3) no
O1 Gd1 O4 C20 -57.6(3) no
O4 Gd1 O1 N1 -133.7(3) no
O1 Gd1 O5 C22 59.2(3) no
O5 Gd1 O1 N1 153.2(3) no
O1 Gd1 O6 C25 -64.6(4) no
O6 Gd1 O1 N1 123.5(3) no
O1 Gd1 O7 C27 170.2(3) no
O7 Gd1 O1 N1 77.4(3) no
O1 Gd1 N2 C1 -3.8(2) no
O1 Gd1 N2 C5 171.1(3) no
N2 Gd1 O1 N1 10.9(3) no
O1 Gd1 N3 C6 15.2(4) no
O1 Gd1 N3 C10 178.3(2) no
N3 Gd1 O1 N1 10.4(3) no
O2 Gd1 O3 C17 -14.2(3) no
O3 Gd1 O2 C15 14.2(3) no
O2 Gd1 O4 C20 -138.8(4) no
O4 Gd1 O2 C15 -61.5(3) no
O2 Gd1 O5 C22 9.5(4) no
O5 Gd1 O2 C15 -90.7(3) no
O2 Gd1 O6 C25 121.3(3) no
O6 Gd1 O2 C15 36.9(4) no
O2 Gd1 O7 C27 -126.7(3) no
O7 Gd1 O2 C15 155.8(3) no
O2 Gd1 N2 C1 82.8(3) no
O2 Gd1 N2 C5 -102.3(3) no
N2 Gd1 O2 C15 155.8(3) no
O2 Gd1 N3 C6 83.1(3) no
O2 Gd1 N3 C10 -113.9(3) no
N3 Gd1 O2 C15 91.8(3) no
O3 Gd1 O4 C20 144.2(4) no
O4 Gd1 O3 C17 61.1(3) no
O3 Gd1 O5 C22 -77.9(3) no
O5 Gd1 O3 C17 118.2(3) no
O3 Gd1 O6 C25 143.9(3) no
O6 Gd1 O3 C17 -180.0(3) no
O3 Gd1 O7 C27 -11.5(4) no
O7 Gd1 O3 C17 -149.7(3) no
O3 Gd1 N2 C1 128.8(3) no
O3 Gd1 N2 C5 -56.3(3) no
N2 Gd1 O3 C17 -58.4(3) no
O3 Gd1 N3 C6 156.5(3) no
O3 Gd1 N3 C10 -40.5(3) no
N3 Gd1 O3 C17 -100.6(3) no
O4 Gd1 O5 C22 -19.9(3) no
O5 Gd1 O4 C20 19.7(3) no
O4 Gd1 O6 C25 -154.2(3) no
O6 Gd1 O4 C20 81.1(3) no
O4 Gd1 O7 C27 118.3(3) no
O7 Gd1 O4 C20 -3.7(4) no
O4 Gd1 N2 C1 38.8(3) no
O4 Gd1 N2 C5 -146.3(3) no
N2 Gd1 O4 C20 -96.1(3) no
O4 Gd1 N3 C6 127.3(3) no
O4 Gd1 N3 C10 -69.6(4) no
N3 Gd1 O4 C20 174.2(3) no
O5 Gd1 O6 C25 -94.5(3) no
O6 Gd1 O5 C22 -140.1(3) no
O5 Gd1 O7 C27 95.5(3) no
O7 Gd1 O5 C22 144.9(3) no
O5 Gd1 N2 C1 -47.5(3) no
O5 Gd1 N2 C5 127.4(3) no
N2 Gd1 O5 C22 98.8(3) no
O5 Gd1 N3 C6 -94.1(3) no
O5 Gd1 N3 C10 69.0(3) no
N3 Gd1 O5 C22 -174.5(2) no
O6 Gd1 O7 C27 19.1(3) no
O7 Gd1 O6 C25 -15.8(3) no
O6 Gd1 N2 C1 -138.0(3) no
O6 Gd1 N2 C5 36.9(3) no
N2 Gd1 O6 C25 23.0(4) no
O6 Gd1 N3 C6 -127.8(3) no
O6 Gd1 N3 C10 35.3(3) no
N3 Gd1 O6 C25 64.7(3) no
O7 Gd1 N2 C1 -97.2(3) no
O7 Gd1 N2 C5 77.7(3) no
N2 Gd1 O7 C27 -126.7(3) no
O7 Gd1 N3 C6 -54.1(3) no
O7 Gd1 N3 C10 109.0(3) no
N3 Gd1 O7 C27 -60.4(3) no
N2 Gd1 N3 C6 14.8(3) no
N2 Gd1 N3 C10 177.8(3) no
N3 Gd1 N2 C1 175.7(3) no
N3 Gd1 N2 C5 -9.3(3) no
Gd1 O1 N1 C1 -16.5(5) no
Gd1 O1 N1 C11 163.40(18) no
Gd1 O2 C15 C16 -11.2(7) no
Gd1 O2 C15 C18 167.3(2) no
Gd1 O3 C17 C16 11.1(7) no
Gd1 O3 C17 C19 -168.97(19) no
Gd1 O4 C20 C21 -14.8(7) no
Gd1 O4 C20 C23 165.0(3) no
Gd1 O5 C22 C21 15.5(7) no
Gd1 O5 C22 C24 -165.2(2) no
Gd1 O6 C25 C26 9.4(8) no
Gd1 O6 C25 C28 -167.4(2) no
Gd1 O7 C27 C26 -16.0(8) no
Gd1 O7 C27 C29 162.2(3) no
O1 N1 C1 N2 10.8(6) no
O1 N1 C1 C2 -166.5(4) no
O1 N1 C11 C12 107.2(4) no
O1 N1 C11 C13 -128.5(4) no
O1 N1 C11 C14 -11.3(5) no
C1 N1 C11 C12 -73.0(5) no
C1 N1 C11 C13 51.4(5) no
C1 N1 C11 C14 168.6(4) no
C11 N1 C1 N2 -169.1(4) no
C11 N1 C1 C2 13.6(7) no
Gd1 N2 C1 N1 -1.9(5) no
Gd1 N2 C1 C2 175.5(3) no
Gd1 N2 C5 C4 -176.7(3) no
Gd1 N2 C5 C6 3.8(5) no
C1 N2 C5 C4 -1.7(7) no
C1 N2 C5 C6 178.8(4) no
C5 N2 C1 N1 -177.0(4) no
C5 N2 C1 C2 0.4(7) no
Gd1 N3 C6 C5 -19.1(5) no
Gd1 N3 C6 C7 161.4(3) no
Gd1 N3 C10 C9 -161.7(3) no
C6 N3 C10 C9 1.7(7) no
C10 N3 C6 C5 177.5(4) no
C10 N3 C6 C7 -2.0(7) no
N1 C1 C2 C3 177.7(4) no
N2 C1 C2 C3 0.6(7) no
C1 C2 C3 C4 -0.3(7) no
C2 C3 C4 C5 -0.9(7) no
C3 C4 C5 N2 2.0(7) no
C3 C4 C5 C6 -178.5(4) no
N2 C5 C6 N3 10.0(6) no
N2 C5 C6 C7 -170.4(4) no
C4 C5 C6 N3 -169.5(4) no
C4 C5 C6 C7 10.0(7) no
N3 C6 C7 C8 0.3(7) no
C5 C6 C7 C8 -179.2(4) no
C6 C7 C8 C9 1.9(8) no
C7 C8 C9 C10 -2.2(8) no
C8 C9 C10 N3 0.4(8) no
O2 C15 C16 C17 -0.7(7) no
O2 C15 C18 F1 55.0(6) no
O2 C15 C18 F2 -178.8(4) no
O2 C15 C18 F3 -61.6(5) no
C16 C15 C18 F1 -126.3(5) no
C16 C15 C18 F2 -0.1(6) no
C16 C15 C18 F3 117.1(5) no
C18 C15 C16 C17 -179.2(4) no
C15 C16 C17 O3 1.0(7) no
C15 C16 C17 C19 -178.9(4) no
O3 C17 C19 F7 -54.9(5) no
O3 C17 C19 F8 65.2(6) no
O3 C17 C19 F9 -174.1(4) no
C16 C17 C19 F7 125.0(5) no
C16 C17 C19 F8 -114.8(5) no
C16 C17 C19 F9 5.8(6) no
O4 C20 C21 C22 -2.6(7) no
O4 C20 C23 F4 53.1(5) no
O4 C20 C23 F5 173.4(4) no
O4 C20 C23 F6 -65.8(5) no
C21 C20 C23 F4 -127.1(5) no
C21 C20 C23 F5 -6.8(6) no
C21 C20 C23 F6 114.0(5) no
C23 C20 C21 C22 177.6(4) no
C20 C21 C22 O5 2.1(8) no
C20 C21 C22 C24 -177.2(4) no
O5 C22 C24 F10 0.9(6) no
O5 C22 C24 F11 -117.9(5) no
O5 C22 C24 F12 133.3(5) no
O5 C22 C24 F19 43.6(5) no
O5 C22 C24 F20 -64.7(6) no
C21 C22 C24 F10 -179.6(4) no
C21 C22 C24 F11 61.5(6) no
C21 C22 C24 F12 -47.3(6) no
C21 C22 C24 F19 -137.0(4) no
C21 C22 C24 F20 114.7(6) no
O6 C25 C26 C27 4.8(8) no
O6 C25 C28 F13 -170.3(4) no
O6 C25 C28 F14 -51.1(6) no
O6 C25 C28 F15 72.3(6) no
C26 C25 C28 F13 12.5(7) no
C26 C25 C28 F14 131.6(5) no
C26 C25 C28 F15 -104.9(6) no
C28 C25 C26 C27 -178.5(4) no
C25 C26 C27 O7 -1.4(9) no
C25 C26 C27 C29 -179.5(4) no
O7 C27 C29 F16 -179.7(5) no
O7 C27 C29 F17 58.7(7) no
O7 C27 C29 F18 -62.7(7) no
C26 C27 C29 F16 -1.3(8) no
C26 C27 C29 F17 -122.9(6) no
C26 C27 C29 F18 115.7(6) no
